data_7057307
loop_
_publ_author_name
'Bartalucci, Niccol\`o'
'Bortoluzzi, Marco'
'Zacchini, Stefano'
'Pampaloni, Guido'
'Marchetti, Fabio'

_publ_section_title
;
 Activation of C&#xE001;N bonds by high-valent group 6 metal chlorides,
 including the conversion of an \a-diimine into a functionalized
 imidazolium
;
_journal_issue 11
_journal_name_full 'New Journal of Chemistry'
_journal_page_first 8503
_journal_paper_doi 10.1039/C8NJ00846A
_journal_volume 42
_journal_year 2018
_chemical_formula_sum 'C15 H14 Cl5 Mo N2'
_chemical_formula_weight 495.47
_space_group_crystal_system monoclinic
_space_group_IT_number 14
_space_group_name_Hall '-P 2ybc'
_space_group_name_H-M_alt 'P 1 21/c 1'
_symmetry_space_group_name_Hall '-P 2ybc'
_symmetry_space_group_name_H-M 'P 1 21/c 1'
_atom_sites_solution_hydrogens geom
_audit_creation_method SHELXL-2014/7
_audit_update_record
;
2018-03-15 deposited with the CCDC.
2018-03-29 downloaded from the CCDC.
;
_cell_angle_alpha 90
_cell_angle_beta 99.973(2)
_cell_angle_gamma 90
_cell_formula_units_Z 4
_cell_length_a 10.7612(17)
_cell_length_b 21.413(3)
_cell_length_c 8.0173(12)
_cell_measurement_reflns_used 9903
_cell_measurement_temperature 100(2)
_cell_measurement_theta_max 28.6575
_cell_measurement_theta_min 2.704
_cell_volume 1819.5(5)
_computing_cell_refinement 'APEX3 (Bruker AXS, 2015)'
_computing_data_collection 'APEX3 (Bruker AXS, 2015)'
_computing_data_reduction 'SAINT (Bruker AXS, 2015)'
_computing_molecular_graphics 'ORTEPIII (Johnson, 1996)'
_computing_publication_material 'XCIF 2014/2 (Bruker AXS, 2014)'
_computing_structure_refinement 'SHELXL-2014/7 (Sheldrick, 2014)'
_computing_structure_solution 'SHELXT (Sheldrick, 2015)'
_diffrn_ambient_temperature 100(2)
_diffrn_measured_fraction_theta_full 1.000
_diffrn_measured_fraction_theta_max 0.985
_diffrn_measurement_device_type 'CCD area detector'
_diffrn_measurement_method 'phi and omega scans'
_diffrn_radiation_monochromator graphite
_diffrn_radiation_source 'fine-focus sealed tube'
_diffrn_radiation_type MoK\a
_diffrn_radiation_wavelength 0.71073
_diffrn_reflns_av_R_equivalents 0.0275
_diffrn_reflns_av_unetI/netI 0.0213
_diffrn_reflns_Laue_measured_fraction_full 1.000
_diffrn_reflns_Laue_measured_fraction_max 0.985
_diffrn_reflns_limit_h_max 14
_diffrn_reflns_limit_h_min -13
_diffrn_reflns_limit_k_max 27
_diffrn_reflns_limit_k_min -28
_diffrn_reflns_limit_l_max 10
_diffrn_reflns_limit_l_min -10
_diffrn_reflns_number 20835
_diffrn_reflns_point_group_measured_fraction_full 1.000
_diffrn_reflns_point_group_measured_fraction_max 0.985
_diffrn_reflns_theta_full 25.242
_diffrn_reflns_theta_max 27.996
_diffrn_reflns_theta_min 1.902
_exptl_absorpt_coefficient_mu 1.453
_exptl_absorpt_correction_T_max 0.8449
_exptl_absorpt_correction_T_min 0.7310
_exptl_absorpt_correction_type empirical
_exptl_absorpt_process_details
; 
 Data were corrected for Lorentz polarization and absorption
 effects (empirical absorption correction SADABS).
 R(int) =  0.1266 (selected reflections only, before parameter refinement)
 R(int) =  0.0450 (selected reflections only, after parameter refinement)
;
_exptl_crystal_colour black
_exptl_crystal_density_diffrn 1.809
_exptl_crystal_description prism
_exptl_crystal_F_000 980
_exptl_crystal_size_max 0.230
_exptl_crystal_size_mid 0.190
_exptl_crystal_size_min 0.120
_refine_diff_density_max 0.425
_refine_diff_density_min -0.470
_refine_diff_density_rms 0.066
_refine_ls_extinction_method none
_refine_ls_goodness_of_fit_ref 1.066
_refine_ls_hydrogen_treatment constr
_refine_ls_matrix_type full
_refine_ls_number_parameters 210
_refine_ls_number_reflns 4330
_refine_ls_number_restraints 0
_refine_ls_restrained_S_all 1.066
_refine_ls_R_factor_all 0.0240
_refine_ls_R_factor_gt 0.0212
_refine_ls_shift/su_max 0.001
_refine_ls_shift/su_mean 0.000
_refine_ls_structure_factor_coef Fsqd
_refine_ls_weighting_details 'w=1/[\s^2^(Fo^2^)+(0.0226P)^2^+1.1616P] where P=(Fo^2^+2Fc^2^)/3'
_refine_ls_weighting_scheme calc
_refine_ls_wR_factor_gt 0.0516
_refine_ls_wR_factor_ref 0.0527
_reflns_Friedel_coverage 0.000
_reflns_number_gt 3993
_reflns_number_total 4330
_reflns_threshold_expression 'I > 2\s(I)'
_cod_data_source_file c8nj00846a3.cif
_cod_data_source_block 4
_cod_depositor_comments 'Adding full bibliography for 7057306--7057308.cif.'
_cod_database_code 7057307
_shelx_shelxl_version_number 2014/7
_shelx_space_group_comment
;
The symmetry employed for this shelxl refinement is uniquely defined
by the following loop, which should always be used as a source of
symmetry information in preference to the above space-group names.
They are only intended as comments.
;
_shelx_estimated_absorpt_t_min 0.731
_shelx_estimated_absorpt_t_max 0.845

loop_
_space_group_symop_operation_xyz
'x, y, z'
'-x, y+1/2, -z+1/2'
'-x, -y, -z'
'x, -y-1/2, z-1/2'

loop_
_atom_site_label
_atom_site_type_symbol
_atom_site_fract_x
_atom_site_fract_y
_atom_site_fract_z
_atom_site_U_iso_or_equiv
_atom_site_adp_type
_atom_site_occupancy
_atom_site_site_symmetry_order
_atom_site_calc_flag
_atom_site_refinement_flags_posn
_atom_site_refinement_flags_adp
Mo1 Mo 0.11207(2) 0.13203(2) 0.40955(2) 0.01373(5) Uani 1 1 d . .
Cl2 Cl 0.15344(4) 0.23605(2) 0.50072(6) 0.02028(9) Uani 1 1 d . .
Cl4 Cl 0.29998(4) 0.13174(2) 0.31507(6) 0.02018(9) Uani 1 1 d . .
Cl3 Cl 0.07899(5) 0.02840(2) 0.32121(6) 0.02333(10) Uani 1 1 d . .
Cl5 Cl -0.05764(4) 0.16384(2) 0.22487(5) 0.01936(9) Uani 1 1 d . .
Cl1 Cl 0.07723(4) 0.08905(2) 0.92153(5) 0.01794(9) Uani 1 1 d . .
C1 C 0.09041(16) 0.10661(8) 0.7177(2) 0.0157(3) Uani 1 1 d . .
N1 N 0.19462(14) 0.10169(7) 0.65219(18) 0.0155(3) Uani 1 1 d . .
N2 N -0.00318(14) 0.12378(7) 0.59667(19) 0.0157(3) Uani 1 1 d . .
C2 C 0.31711(16) 0.08660(8) 0.7377(2) 0.0159(3) Uani 1 1 d . .
C3 C 0.38610(17) 0.04187(8) 0.6661(2) 0.0188(4) Uani 1 1 d . .
H3 H 0.3496 0.0207 0.5654 0.023 Uiso 1 1 calc R U
C4 C 0.50848(18) 0.02872(9) 0.7436(2) 0.0208(4) Uani 1 1 d . .
H4 H 0.5550 -0.0023 0.6964 0.025 Uiso 1 1 calc R U
C5 C 0.56482(17) 0.06016(9) 0.8896(2) 0.0212(4) Uani 1 1 d . .
C6 C 0.49323(18) 0.10390(9) 0.9602(2) 0.0209(4) Uani 1 1 d . .
H6 H 0.5295 0.1248 1.0615 0.025 Uiso 1 1 calc R U
C7 C 0.37027(17) 0.11765(8) 0.8858(2) 0.0189(4) Uani 1 1 d . .
H7 H 0.3229 0.1478 0.9351 0.023 Uiso 1 1 calc R U
C8 C 0.70031(18) 0.04798(10) 0.9662(3) 0.0284(4) Uani 1 1 d . .
H8A H 0.7552 0.0749 0.9120 0.043 Uiso 1 1 calc R U
H8B H 0.7207 0.0041 0.9487 0.043 Uiso 1 1 calc R U
H8C H 0.7133 0.0569 1.0879 0.043 Uiso 1 1 calc R U
C9 C -0.12445(16) 0.14430(8) 0.6190(2) 0.0160(3) Uani 1 1 d . .
C10 C -0.23025(17) 0.12379(8) 0.5062(2) 0.0183(4) Uani 1 1 d . .
H10 H -0.2218 0.0936 0.4222 0.022 Uiso 1 1 calc R U
C11 C -0.34760(17) 0.14811(9) 0.5184(2) 0.0192(4) Uani 1 1 d . .
H11 H -0.4199 0.1339 0.4426 0.023 Uiso 1 1 calc R U
C12 C -0.36193(17) 0.19329(9) 0.6404(2) 0.0188(4) Uani 1 1 d . .
C13 C -0.25560(18) 0.21127(9) 0.7547(2) 0.0209(4) Uani 1 1 d . .
H13 H -0.2641 0.2406 0.8409 0.025 Uiso 1 1 calc R U
C14 C -0.13703(17) 0.18715(8) 0.7452(2) 0.0186(4) Uani 1 1 d . .
H14 H -0.0653 0.1999 0.8243 0.022 Uiso 1 1 calc R U
C15 C -0.48793(18) 0.22351(9) 0.6428(3) 0.0239(4) Uani 1 1 d . .
H15A H -0.4833 0.2488 0.7457 0.036 Uiso 1 1 calc R U
H15B H -0.5524 0.1911 0.6414 0.036 Uiso 1 1 calc R U
H15C H -0.5101 0.2503 0.5430 0.036 Uiso 1 1 calc R U

loop_
_atom_site_aniso_label
_atom_site_aniso_U_11
_atom_site_aniso_U_22
_atom_site_aniso_U_33
_atom_site_aniso_U_23
_atom_site_aniso_U_13
_atom_site_aniso_U_12
Mo1 0.01583(8) 0.01477(8) 0.01091(8) -0.00036(5) 0.00326(5) 0.00022(5)
Cl2 0.0238(2) 0.0161(2) 0.0205(2) -0.00293(16) 0.00262(17) -0.00095(16)
Cl4 0.0182(2) 0.0258(2) 0.0177(2) 0.00010(16) 0.00622(16) 0.00097(16)
Cl3 0.0352(3) 0.0161(2) 0.0199(2) -0.00315(16) 0.00836(19) -0.00354(18)
Cl5 0.0191(2) 0.0234(2) 0.01503(19) -0.00005(16) 0.00122(16) 0.00149(16)
Cl1 0.0208(2) 0.0222(2) 0.01146(18) 0.00049(15) 0.00442(15) 0.00013(16)
C1 0.0198(8) 0.0155(8) 0.0123(8) -0.0003(6) 0.0040(7) -0.0005(7)
N1 0.0165(7) 0.0174(7) 0.0130(7) -0.0002(6) 0.0039(6) 0.0015(6)
N2 0.0169(7) 0.0167(7) 0.0141(7) -0.0009(5) 0.0042(6) -0.0008(6)
C2 0.0169(8) 0.0164(8) 0.0147(8) 0.0036(6) 0.0038(7) 0.0012(6)
C3 0.0233(9) 0.0190(9) 0.0155(8) 0.0006(7) 0.0069(7) 0.0017(7)
C4 0.0234(9) 0.0198(9) 0.0217(9) 0.0047(7) 0.0105(7) 0.0059(7)
C5 0.0194(9) 0.0222(9) 0.0227(9) 0.0098(7) 0.0055(7) 0.0007(7)
C6 0.0216(9) 0.0237(9) 0.0169(9) 0.0013(7) 0.0015(7) -0.0012(7)
C7 0.0212(9) 0.0180(8) 0.0177(8) -0.0008(7) 0.0043(7) 0.0013(7)
C8 0.0187(9) 0.0352(11) 0.0309(11) 0.0097(9) 0.0030(8) 0.0034(8)
C9 0.0152(8) 0.0172(8) 0.0161(8) 0.0021(7) 0.0044(7) -0.0008(6)
C10 0.0207(9) 0.0189(8) 0.0155(8) -0.0011(7) 0.0036(7) -0.0031(7)
C11 0.0166(8) 0.0214(9) 0.0193(9) 0.0021(7) 0.0024(7) -0.0045(7)
C12 0.0175(8) 0.0191(9) 0.0210(9) 0.0055(7) 0.0068(7) -0.0013(7)
C13 0.0228(9) 0.0191(9) 0.0218(9) -0.0029(7) 0.0070(7) -0.0005(7)
C14 0.0185(9) 0.0174(8) 0.0192(8) -0.0015(7) 0.0015(7) -0.0021(7)
C15 0.0198(9) 0.0257(10) 0.0274(10) 0.0033(8) 0.0075(8) 0.0023(7)

loop_
_atom_type_symbol
_atom_type_description
_atom_type_scat_dispersion_real
_atom_type_scat_dispersion_imag
_atom_type_scat_source
C C 0.0033 0.0016 'International Tables Vol C Tables 4.2.6.8 and 6.1.1.4'
H H 0.0000 0.0000 'International Tables Vol C Tables 4.2.6.8 and 6.1.1.4'
N N 0.0061 0.0033 'International Tables Vol C Tables 4.2.6.8 and 6.1.1.4'
Cl Cl 0.1484 0.1585 'International Tables Vol C Tables 4.2.6.8 and 6.1.1.4'
Mo Mo -1.6832 0.6857 'International Tables Vol C Tables 4.2.6.8 and 6.1.1.4'

loop_
_geom_angle_atom_site_label_1
_geom_angle_atom_site_label_2
_geom_angle_atom_site_label_3
_geom_angle
N1 Mo1 N2 61.44(6)
N1 Mo1 Cl5 150.47(4)
N2 Mo1 Cl5 89.03(4)
N1 Mo1 Cl4 92.85(4)
N2 Mo1 Cl4 154.09(4)
Cl5 Mo1 Cl4 116.63(2)
N1 Mo1 Cl3 90.28(4)
N2 Mo1 Cl3 93.35(4)
Cl5 Mo1 Cl3 91.392(18)
Cl4 Mo1 Cl3 89.658(17)
N1 Mo1 Cl2 88.75(4)
N2 Mo1 Cl2 87.79(4)
Cl5 Mo1 Cl2 90.354(18)
Cl4 Mo1 Cl2 88.564(17)
Cl3 Mo1 Cl2 177.929(18)
N1 Mo1 C1 30.70(5)
N2 Mo1 C1 30.77(6)
Cl5 Mo1 C1 119.79(4)
Cl4 Mo1 C1 123.39(4)
Cl3 Mo1 C1 93.19(4)
Cl2 Mo1 C1 86.91(4)
N1 C1 N2 108.71(15)
N1 C1 Cl1 125.43(13)
N2 C1 Cl1 125.75(14)
N1 C1 Mo1 54.04(9)
N2 C1 Mo1 54.75(9)
Cl1 C1 Mo1 179.33(10)
C1 N1 C2 127.53(15)
C1 N1 Mo1 95.26(11)
C2 N1 Mo1 136.90(11)
C1 N2 C9 126.41(15)
C1 N2 Mo1 94.48(11)
C9 N2 Mo1 136.92(12)
C7 C2 C3 120.58(16)
C7 C2 N1 120.96(16)
C3 C2 N1 118.40(16)
C4 C3 C2 119.19(17)
C4 C3 H3 120.4
C2 C3 H3 120.4
C3 C4 C5 121.34(17)
C3 C4 H4 119.3
C5 C4 H4 119.3
C6 C5 C4 118.33(17)
C6 C5 C8 121.06(18)
C4 C5 C8 120.59(18)
C7 C6 C5 121.48(18)
C7 C6 H6 119.3
C5 C6 H6 119.3
C6 C7 C2 119.03(17)
C6 C7 H7 120.5
C2 C7 H7 120.5
C5 C8 H8A 109.5
C5 C8 H8B 109.5
H8A C8 H8B 109.5
C5 C8 H8C 109.5
H8A C8 H8C 109.5
H8B C8 H8C 109.5
C14 C9 C10 120.52(16)
C14 C9 N2 120.31(16)
C10 C9 N2 119.06(16)
C11 C10 C9 119.15(17)
C11 C10 H10 120.4
C9 C10 H10 120.4
C10 C11 C12 121.33(17)
C10 C11 H11 119.3
C12 C11 H11 119.3
C13 C12 C11 118.22(17)
C13 C12 C15 120.84(17)
C11 C12 C15 120.88(17)
C14 C13 C12 121.29(17)
C14 C13 H13 119.4
C12 C13 H13 119.4
C9 C14 C13 119.40(17)
C9 C14 H14 120.3
C13 C14 H14 120.3
C12 C15 H15A 109.5
C12 C15 H15B 109.5
H15A C15 H15B 109.5
C12 C15 H15C 109.5
H15A C15 H15C 109.5
H15B C15 H15C 109.5

loop_
_geom_bond_atom_site_label_1
_geom_bond_atom_site_label_2
_geom_bond_distance
Mo1 N1 2.0969(15)
Mo1 N2 2.1130(15)
Mo1 Cl5 2.2484(5)
Mo1 Cl4 2.2789(5)
Mo1 Cl3 2.3377(6)
Mo1 Cl2 2.3625(5)
Cl1 C1 1.7063(17)
C1 N1 1.322(2)
C1 N2 1.324(2)
N1 C2 1.414(2)
N2 C9 1.417(2)
C2 C7 1.394(2)
C2 C3 1.395(2)
C3 C4 1.384(3)
C3 H3 0.9500
C4 C5 1.395(3)
C4 H4 0.9500
C5 C6 1.393(3)
C5 C8 1.504(3)
C6 C7 1.386(3)
C6 H6 0.9500
C7 H7 0.9500
C8 H8A 0.9800
C8 H8B 0.9800
C8 H8C 0.9800
C9 C14 1.390(2)
C9 C10 1.397(2)
C10 C11 1.385(3)
C10 H10 0.9500
C11 C12 1.403(3)
C11 H11 0.9500
C12 C13 1.391(3)
C12 C15 1.506(2)
C13 C14 1.391(3)
C13 H13 0.9500
C14 H14 0.9500
C15 H15A 0.9800
C15 H15B 0.9800
C15 H15C 0.9800

loop_
_geom_torsion_atom_site_label_1
_geom_torsion_atom_site_label_2
_geom_torsion_atom_site_label_3
_geom_torsion_atom_site_label_4
_geom_torsion
N2 C1 N1 C2 177.67(16)
Cl1 C1 N1 C2 -6.0(3)
Mo1 C1 N1 C2 174.5(2)
N2 C1 N1 Mo1 3.13(15)
Cl1 C1 N1 Mo1 179.48(12)
N1 C1 N2 C9 -168.59(16)
Cl1 C1 N2 C9 15.1(3)
Mo1 C1 N2 C9 -165.48(19)
N1 C1 N2 Mo1 -3.11(15)
Cl1 C1 N2 Mo1 -179.44(12)
C1 N1 C2 C7 -49.8(3)
Mo1 N1 C2 C7 122.20(17)
C1 N1 C2 C3 133.11(19)
Mo1 N1 C2 C3 -54.9(2)
C7 C2 C3 C4 -0.2(3)
N1 C2 C3 C4 176.84(16)
C2 C3 C4 C5 -1.3(3)
C3 C4 C5 C6 2.3(3)
C3 C4 C5 C8 -176.37(17)
C4 C5 C6 C7 -1.9(3)
C8 C5 C6 C7 176.80(18)
C5 C6 C7 C2 0.4(3)
C3 C2 C7 C6 0.7(3)
N1 C2 C7 C6 -176.34(16)
C1 N2 C9 C14 44.9(3)
Mo1 N2 C9 C14 -113.61(18)
C1 N2 C9 C10 -138.95(18)
Mo1 N2 C9 C10 62.5(2)
C14 C9 C10 C11 1.9(3)
N2 C9 C10 C11 -174.23(16)
C9 C10 C11 C12 0.7(3)
C10 C11 C12 C13 -2.8(3)
C10 C11 C12 C15 174.61(17)
C11 C12 C13 C14 2.4(3)
C15 C12 C13 C14 -174.99(17)
C10 C9 C14 C13 -2.3(3)
N2 C9 C14 C13 173.81(16)
C12 C13 C14 C9 0.1(3)
